data_7127614
loop_
_publ_author_name
'Greer, Samuel M.'
'\"Ungor, \"Okten'
'Beattie, Ross J.'
'Kiplinger, Jaqueline L.'
'Scott, Brian L.'
'Stein, Benjamin W.'
'Goodwin, Conrad A. P.'

_publ_section_title
;
 Low-spin 1,1'-diphosphametallocenates of chromium and iron.
;
_journal_issue 5
_journal_name_full 'Chemical communications (Cambridge, England)'
_journal_page_first 595
_journal_page_last 598
_journal_paper_doi 10.1039/d0cc06518h
_journal_volume 57
_journal_year 2021
_chemical_formula_moiety 'C16 H24 Fe P2, C18 H36 K N2 O6'
_chemical_formula_sum 'C34 H60 Fe K N2 O6 P2'
_chemical_formula_weight 749.73
_chemical_properties_physical Air-sensitive,Moisture-sensitive,Heat-sensitive
_space_group_crystal_system triclinic
_space_group_IT_number 2
_space_group_name_Hall '-P 1'
_space_group_name_H-M_alt 'P -1'
_atom_sites_solution_hydrogens geom
_audit_creation_date 2018-09-13
_audit_creation_method
;
Olex2 1.2
(compiled 2018.04.26 svn.r3504 for OlexSys, GUI svn.r5492)
;
_audit_update_record
;
2020-05-11 deposited with the CCDC.	2020-11-30 downloaded from the CCDC.
;
_cell_angle_alpha 62.275(2)
_cell_angle_beta 85.840(2)
_cell_angle_gamma 87.045(2)
_cell_formula_units_Z 2
_cell_length_a 10.1947(2)
_cell_length_b 14.2373(4)
_cell_length_c 15.0677(3)
_cell_measurement_reflns_used 5215
_cell_measurement_temperature 100.0(2)
_cell_measurement_theta_max 26.1110
_cell_measurement_theta_min 2.4590
_cell_volume 1930.42(8)
_computing_cell_refinement 'CrysAlisPro 1.171.39.46 (Rigaku OD, 2018)'
_computing_data_collection 'CrysAlisPro 1.171.39.46 (Rigaku OD, 2018)'
_computing_data_reduction 'CrysAlisPro 1.171.39.46 (Rigaku OD, 2018)'
_computing_molecular_graphics 'Olex2 (Dolomanov et al., 2009)'
_computing_publication_material 'Olex2 (Dolomanov et al., 2009)'
_computing_structure_refinement 'ShelXL (Sheldrick, 2015)'
_computing_structure_solution 'SHELXT 2018/2 (Sheldrick, 2018)'
_diffrn_ambient_temperature 100.0(2)
_diffrn_detector 'CCD plate'
_diffrn_measured_fraction_theta_full 0.991
_diffrn_measured_fraction_theta_max 0.989
_diffrn_measurement_details
;
List of Runs (angles in degrees, time in seconds):

  # Type    Start    End  Width  t~exp~   \w     \q     \k     \f   Frames
#--------------------------------------------------------------------------
  1  \w      2.27 185.27   0.50   25.00    --   28.00  73.72 -25.73  366
  2  \w      2.27 185.27   0.50   25.00    --   28.00  73.72  64.27  366
  3  \w      2.27 185.27   0.50   25.00    --   28.00  73.72 154.27  366
  4  \w      2.27 185.27   0.50   25.00    --   28.00  73.72-115.73  366
;
_diffrn_measurement_device 'abstract diffractometer'
_diffrn_measurement_device_type 'Saxi-CrysAlisPro-abstract goniometer imported SAXI images'
_diffrn_measurement_method '\w scans'
_diffrn_orient_matrix_type 'CrysAlisPro convention (1999,Acta A55,543-557)'
_diffrn_orient_matrix_UB_11 0.0107225000
_diffrn_orient_matrix_UB_12 -0.0512785000
_diffrn_orient_matrix_UB_13 0.0036681000
_diffrn_orient_matrix_UB_21 -0.0302555000
_diffrn_orient_matrix_UB_22 -0.0229433000
_diffrn_orient_matrix_UB_23 0.0491882000
_diffrn_orient_matrix_UB_31 -0.0619514000
_diffrn_orient_matrix_UB_32 0.0036085000
_diffrn_orient_matrix_UB_33 -0.0200929000
_diffrn_radiation_monochromator graphite
_diffrn_radiation_probe x-ray
_diffrn_radiation_type MoK\a
_diffrn_radiation_wavelength 0.71073
_diffrn_reflns_av_R_equivalents 0.0356
_diffrn_reflns_av_unetI/netI 0.0359
_diffrn_reflns_Laue_measured_fraction_full 0.991
_diffrn_reflns_Laue_measured_fraction_max 0.989
_diffrn_reflns_limit_h_max 12
_diffrn_reflns_limit_h_min -12
_diffrn_reflns_limit_k_max 17
_diffrn_reflns_limit_k_min -17
_diffrn_reflns_limit_l_max 18
_diffrn_reflns_limit_l_min -18
_diffrn_reflns_number 25573
_diffrn_reflns_point_group_measured_fraction_full 0.991
_diffrn_reflns_point_group_measured_fraction_max 0.989
_diffrn_reflns_theta_full 25.242
_diffrn_reflns_theta_max 26.370
_diffrn_reflns_theta_min 1.616
_diffrn_source 'fine-focus sealed X-ray tube'
_diffrn_source_type 'Enhance (Mo) X-ray Source'
_exptl_absorpt_coefficient_mu 0.624
_exptl_absorpt_correction_T_max 1.00000
_exptl_absorpt_correction_T_min 0.87191
_exptl_absorpt_correction_type multi-scan
_exptl_absorpt_process_details
;
CrysAlisPro 1.171.39.46 (Rigaku Oxford Diffraction, 2018)
Empirical absorption correction using spherical harmonics,
 implemented in SCALE3 ABSPACK scaling algorithm.
;
_exptl_crystal_colour 'clear blue'
_exptl_crystal_colour_lustre clear
_exptl_crystal_colour_primary blue
_exptl_crystal_density_diffrn 1.290
_exptl_crystal_description plate
_exptl_crystal_F_000 802
_exptl_crystal_preparation 'By CAPG.'
_exptl_crystal_recrystallization_method 'From THF layered with hexane.'
_exptl_crystal_size_max 0.25
_exptl_crystal_size_mid 0.22
_exptl_crystal_size_min 0.05
_refine_diff_density_max 0.618
_refine_diff_density_min -0.256
_refine_diff_density_rms 0.097
_refine_ls_extinction_method none
_refine_ls_goodness_of_fit_ref 1.090
_refine_ls_hydrogen_treatment constr
_refine_ls_matrix_type full
_refine_ls_number_parameters 423
_refine_ls_number_reflns 7807
_refine_ls_number_restraints 0
_refine_ls_restrained_S_all 1.090
_refine_ls_R_factor_all 0.0540
_refine_ls_R_factor_gt 0.0400
_refine_ls_shift/su_max 0.001
_refine_ls_shift/su_mean 0.000
_refine_ls_structure_factor_coef Fsqd
_refine_ls_weighting_details 'w=1/[\s^2^(Fo^2^)+(0.0570P)^2^+0.6123P] where P=(Fo^2^+2Fc^2^)/3'
_refine_ls_weighting_scheme calc
_refine_ls_wR_factor_gt 0.0976
_refine_ls_wR_factor_ref 0.1035
_reflns_Friedel_coverage 0.000
_reflns_number_gt 6351
_reflns_number_total 7807
_reflns_threshold_expression 'I > 2\s(I)'
_cod_data_source_file d0cc06518h2.cif
_cod_data_source_block 2-Fe
_cod_depositor_comments 'Adding full bibliography for 7127612--7127619.cif.'
_cod_database_code 7127614
_lanl_internal_coll_name dq0907
_lanl_internal_coll_client CAPG
_lanl_internal_coll_type custom
_lanl_internal_coll_frame_time 25s
_lanl_internal_coll_frame_width 0.5
_lanl_internal_coll_frame_method '\w scans'
_lanl_internal_coll_user CAPG
_lanl_internal_coll_date 9/12/18
_lanl_internal_process_user CAPG
_lanl_internal_process_date 9/13/18
_lanl_internal_solution_user CAPG
_lanl_internal_solution_date 9/13/18
_lanl_internal_refinement_user CAPG
_lanl_internal_refinement_date 9/13/18
_lanl_internal_validation_user CAPG
_lanl_internal_validation_date 10/1/2020
_lanl_internal_archive_date 10/1/2020
_shelx_shelxl_version_number 2018/3
_chemical_oxdiff_formula Fe(PC8H12)2KN2O6C18H36
_shelx_space_group_comment
;
The symmetry employed for this shelxl refinement is uniquely defined
by the following loop, which should always be used as a source of
symmetry information in preference to the above space-group names.
They are only intended as comments.
;
_shelx_estimated_absorpt_t_max 0.969
_shelx_estimated_absorpt_t_min 0.860
_reflns_odcompleteness_completeness 98.96
_reflns_odcompleteness_iscentric 1
_reflns_odcompleteness_theta 26.32
_olex2_refinement_description
;
1. Fixed Uiso
 At 1.2 times of:
  All C(H,H) groups
 At 1.5 times of:
  All C(H,H,H) groups
2.a Secondary CH2 refined with riding coordinates:
 C17(H17A,H17B), C18(H18A,H18B), C19(H19A,H19B), C20(H20A,H20B), C21(H21A,
 H21B), C22(H22A,H22B), C23(H23A,H23B), C24(H24A,H24B), C25(H25A,H25B),
 C26(H26A,H26B), C27(H27A,H27B), C28(H28A,H28B), C29(H29A,H29B), C30(H30A,H30B),
  C31(H31A,H31B), C32(H32A,H32B), C33(H33A,H33B), C34(H34A,H34B)
2.b Idealised Me refined as rotating group:
 C5(H5A,H5B,H5C), C6(H6A,H6B,H6C), C7(H7A,H7B,H7C), C8(H8A,H8B,H8C), C13(H13A,
 H13B,H13C), C14(H14A,H14B,H14C), C15(H15A,H15B,H15C), C16(H16A,H16B,H16C)
;
_olex2_exptl_crystal_mounting_method 'From paratone on a microscope slide.'
_olex2_submission_special_instructions 'No special instructions were received'
_oxdiff_exptl_absorpt_empirical_details
;
Empirical correction (ABSPACK) includes:
- Absorption correction using spherical harmonics
- Frame scaling
;
_oxdiff_exptl_absorpt_empirical_full_max 1.080
_oxdiff_exptl_absorpt_empirical_full_min 0.915

loop_
_space_group_symop_operation_xyz
'x, y, z'
'-x, -y, -z'

loop_
_atom_site_label
_atom_site_type_symbol
_atom_site_fract_x
_atom_site_fract_y
_atom_site_fract_z
_atom_site_U_iso_or_equiv
_atom_site_adp_type
_atom_site_occupancy
_atom_site_site_symmetry_order
_atom_site_calc_flag
_atom_site_refinement_flags_posn
_atom_site_refinement_flags_adp
_atom_site_refinement_flags_occupancy
_atom_site_disorder_assembly
_atom_site_disorder_group
Fe1 Fe 0.17882(3) 0.83796(2) 0.27487(2) 0.01685(9) Uani 1 1 d . . . . .
P1 P 0.18715(6) 0.94814(4) 0.35445(4) 0.02110(14) Uani 1 1 d . . . . .
P2 P 0.21224(5) 0.68326(4) 0.24957(4) 0.01866(13) Uani 1 1 d . . . . .
C1 C 0.1721(2) 1.00435(16) 0.22295(15) 0.0181(4) Uani 1 1 d . . . . .
C2 C 0.2785(2) 0.97523(16) 0.17285(16) 0.0182(4) Uani 1 1 d . . . . .
C3 C 0.3706(2) 0.90342(17) 0.24063(17) 0.0207(5) Uani 1 1 d . . . . .
C4 C 0.3294(2) 0.87414(17) 0.34203(17) 0.0229(5) Uani 1 1 d . . . . .
C5 C 0.0667(2) 1.08503(18) 0.16825(18) 0.0262(5) Uani 1 1 d . . . . .
H5A H 0.036696 1.071901 0.114741 0.039 Uiso 1 1 calc GR . . . .
H5B H 0.102475 1.156510 0.138938 0.039 Uiso 1 1 calc GR . . . .
H5C H -0.007588 1.079122 0.215516 0.039 Uiso 1 1 calc GR . . . .
C6 C 0.2991(2) 1.02313(19) 0.06004(17) 0.0280(5) Uani 1 1 d . . . . .
H6A H 0.342258 0.970614 0.042234 0.042 Uiso 1 1 calc GR . . . .
H6B H 0.354513 1.085524 0.035194 0.042 Uiso 1 1 calc GR . . . .
H6C H 0.213784 1.044326 0.029508 0.042 Uiso 1 1 calc GR . . . .
C7 C 0.4949(2) 0.86523(19) 0.2062(2) 0.0315(6) Uani 1 1 d . . . . .
H7A H 0.535940 0.808114 0.264458 0.047 Uiso 1 1 calc GR . . . .
H7B H 0.555858 0.924163 0.172147 0.047 Uiso 1 1 calc GR . . . .
H7C H 0.473827 0.838551 0.159688 0.047 Uiso 1 1 calc GR . . . .
C8 C 0.4054(3) 0.79832(19) 0.43009(19) 0.0357(6) Uani 1 1 d . . . . .
H8A H 0.348425 0.773690 0.491619 0.054 Uiso 1 1 calc GR . . . .
H8B H 0.481097 0.834408 0.435996 0.054 Uiso 1 1 calc GR . . . .
H8C H 0.436342 0.737407 0.420113 0.054 Uiso 1 1 calc GR . . . .
C9 C 0.0936(2) 0.78464(17) 0.18529(16) 0.0203(5) Uani 1 1 d . . . . .
C10 C -0.0049(2) 0.79807(18) 0.25211(18) 0.0246(5) Uani 1 1 d . . . . .
C11 C 0.0212(2) 0.73316(18) 0.35420(18) 0.0262(5) Uani 1 1 d . . . . .
C12 C 0.1409(2) 0.67452(17) 0.36570(17) 0.0239(5) Uani 1 1 d . . . . .
C13 C 0.0860(2) 0.83945(18) 0.07337(17) 0.0290(5) Uani 1 1 d . . . . .
H13A H 0.048430 0.911073 0.051547 0.043 Uiso 1 1 calc GR . . . .
H13B H 0.030052 0.799068 0.053690 0.043 Uiso 1 1 calc GR . . . .
H13C H 0.174460 0.844046 0.041706 0.043 Uiso 1 1 calc GR . . . .
C14 C -0.1269(2) 0.8675(2) 0.2177(2) 0.0384(7) Uani 1 1 d . . . . .
H14A H -0.150192 0.898590 0.262830 0.058 Uiso 1 1 calc GR . . . .
H14B H -0.199701 0.824587 0.218735 0.058 Uiso 1 1 calc GR . . . .
H14C H -0.109952 0.924318 0.149263 0.058 Uiso 1 1 calc GR . . . .
C15 C -0.0693(3) 0.7279(2) 0.4403(2) 0.0412(7) Uani 1 1 d . . . . .
H15A H -0.022227 0.694795 0.502412 0.062 Uiso 1 1 calc GR . . . .
H15B H -0.146026 0.685708 0.447536 0.062 Uiso 1 1 calc GR . . . .
H15C H -0.098227 0.799857 0.426641 0.062 Uiso 1 1 calc GR . . . .
C16 C 0.1930(3) 0.59973(19) 0.46655(17) 0.0356(6) Uani 1 1 d . . . . .
H16A H 0.286630 0.584644 0.457964 0.053 Uiso 1 1 calc GR . . . .
H16B H 0.144451 0.533402 0.495978 0.053 Uiso 1 1 calc GR . . . .
H16C H 0.181799 0.632596 0.511182 0.053 Uiso 1 1 calc GR . . . .
K1 K 0.31999(4) 0.64649(3) 0.77999(3) 0.01728(11) Uani 1 1 d . . . . .
O1 O 0.15883(14) 0.82840(11) 0.68719(11) 0.0209(3) Uani 1 1 d . . . . .
O2 O 0.08027(14) 0.63110(12) 0.70794(12) 0.0232(3) Uani 1 1 d . . . . .
O3 O 0.25392(17) 0.50205(13) 0.98689(12) 0.0326(4) Uani 1 1 d . . . . .
O4 O 0.39903(16) 0.68609(13) 0.93782(11) 0.0271(4) Uani 1 1 d . . . . .
O5 O 0.54788(14) 0.71711(12) 0.65258(11) 0.0213(3) Uani 1 1 d . . . . .
O6 O 0.47449(15) 0.50651(12) 0.72783(12) 0.0252(4) Uani 1 1 d . . . . .
N1 N 0.42558(18) 0.85830(14) 0.72600(14) 0.0219(4) Uani 1 1 d . . . . .
N2 N 0.21944(19) 0.43047(15) 0.83608(15) 0.0286(5) Uani 1 1 d . . . . .
C17 C 0.3170(2) 0.93802(18) 0.70051(19) 0.0270(5) Uani 1 1 d . . . . .
H17A H 0.354767 1.009809 0.665933 0.032 Uiso 1 1 calc R . . . .
H17B H 0.270232 0.930081 0.763453 0.032 Uiso 1 1 calc R . . . .
C18 C 0.2194(2) 0.92926(17) 0.63469(18) 0.0263(5) Uani 1 1 d . . . . .
H18A H 0.151840 0.986621 0.617649 0.032 Uiso 1 1 calc R . . . .
H18B H 0.264682 0.936546 0.571478 0.032 Uiso 1 1 calc R . . . .
C19 C 0.0545(2) 0.82007(18) 0.63273(17) 0.0236(5) Uani 1 1 d . . . . .
H19A H 0.089947 0.824795 0.567881 0.028 Uiso 1 1 calc R . . . .
H19B H -0.010513 0.878709 0.618765 0.028 Uiso 1 1 calc R . . . .
C20 C -0.0100(2) 0.71537(18) 0.69512(18) 0.0252(5) Uani 1 1 d . . . . .
H20A H -0.040112 0.709207 0.761539 0.030 Uiso 1 1 calc R . . . .
H20B H -0.087812 0.710812 0.661742 0.030 Uiso 1 1 calc R . . . .
C21 C 0.0174(2) 0.53064(19) 0.7535(2) 0.0335(6) Uani 1 1 d . . . . .
H21A H -0.052767 0.531544 0.711042 0.040 Uiso 1 1 calc R . . . .
H21B H -0.023561 0.516895 0.819965 0.040 Uiso 1 1 calc R . . . .
C22 C 0.1166(2) 0.44413(19) 0.7659(2) 0.0324(6) Uani 1 1 d . . . . .
H22A H 0.070179 0.376373 0.790828 0.039 Uiso 1 1 calc R . . . .
H22B H 0.159579 0.460422 0.699408 0.039 Uiso 1 1 calc R . . . .
C23 C 0.1654(3) 0.3802(2) 0.9397(2) 0.0416(7) Uani 1 1 d . . . . .
H23A H 0.154714 0.303698 0.961768 0.050 Uiso 1 1 calc R . . . .
H23B H 0.077065 0.411440 0.942270 0.050 Uiso 1 1 calc R . . . .
C24 C 0.2494(3) 0.3923(2) 1.0122(2) 0.0426(7) Uani 1 1 d . . . . .
H24A H 0.211706 0.351374 1.081718 0.051 Uiso 1 1 calc R . . . .
H24B H 0.339449 0.364330 1.008449 0.051 Uiso 1 1 calc R . . . .
C25 C 0.3197(3) 0.5174(2) 1.05893(18) 0.0366(6) Uani 1 1 d . . . . .
H25A H 0.410972 0.488849 1.062911 0.044 Uiso 1 1 calc R . . . .
H25B H 0.273987 0.478653 1.125898 0.044 Uiso 1 1 calc R . . . .
C26 C 0.3216(3) 0.6320(2) 1.02990(18) 0.0372(6) Uani 1 1 d . . . . .
H26A H 0.230663 0.661678 1.021298 0.045 Uiso 1 1 calc R . . . .
H26B H 0.359325 0.642222 1.083444 0.045 Uiso 1 1 calc R . . . .
C27 C 0.4129(3) 0.7949(2) 0.91164(19) 0.0339(6) Uani 1 1 d . . . . .
H27A H 0.457532 0.800766 0.965030 0.041 Uiso 1 1 calc R . . . .
H27B H 0.324941 0.829489 0.905744 0.041 Uiso 1 1 calc R . . . .
C28 C 0.4921(2) 0.85024(19) 0.81332(19) 0.0304(6) Uani 1 1 d . . . . .
H28A H 0.511865 0.922619 0.801575 0.037 Uiso 1 1 calc R . . . .
H28B H 0.576910 0.811352 0.818482 0.037 Uiso 1 1 calc R . . . .
C29 C 0.5192(2) 0.89031(18) 0.63910(18) 0.0276(5) Uani 1 1 d . . . . .
H29A H 0.567815 0.952277 0.631460 0.033 Uiso 1 1 calc R . . . .
H29B H 0.469453 0.913181 0.578083 0.033 Uiso 1 1 calc R . . . .
C30 C 0.6169(2) 0.80468(19) 0.64562(19) 0.0290(5) Uani 1 1 d . . . . .
H30A H 0.678012 0.832194 0.585258 0.035 Uiso 1 1 calc R . . . .
H30B H 0.669115 0.781900 0.705423 0.035 Uiso 1 1 calc R . . . .
C31 C 0.6345(2) 0.63967(18) 0.64445(17) 0.0263(5) Uani 1 1 d . . . . .
H31A H 0.689156 0.606346 0.703567 0.032 Uiso 1 1 calc R . . . .
H31B H 0.693902 0.674001 0.583531 0.032 Uiso 1 1 calc R . . . .
C32 C 0.5575(2) 0.55753(18) 0.63862(17) 0.0286(5) Uani 1 1 d . . . . .
H32A H 0.503232 0.590717 0.579275 0.034 Uiso 1 1 calc R . . . .
H32B H 0.617778 0.504520 0.631260 0.034 Uiso 1 1 calc R . . . .
C33 C 0.4125(3) 0.41828(19) 0.7294(2) 0.0362(6) Uani 1 1 d . . . . .
H33A H 0.480001 0.367642 0.725392 0.043 Uiso 1 1 calc R . . . .
H33B H 0.357473 0.442831 0.670784 0.043 Uiso 1 1 calc R . . . .
C34 C 0.3286(3) 0.36462(19) 0.8246(2) 0.0377(6) Uani 1 1 d . . . . .
H34A H 0.291793 0.300129 0.827585 0.045 Uiso 1 1 calc R . . . .
H34B H 0.385166 0.341568 0.882098 0.045 Uiso 1 1 calc R . . . .

loop_
_atom_site_aniso_label
_atom_site_aniso_U_11
_atom_site_aniso_U_22
_atom_site_aniso_U_33
_atom_site_aniso_U_23
_atom_site_aniso_U_13
_atom_site_aniso_U_12
Fe1 0.01699(16) 0.01616(16) 0.01900(17) -0.00950(13) -0.00125(12) 0.00015(12)
P1 0.0279(3) 0.0193(3) 0.0185(3) -0.0107(2) -0.0008(2) -0.0013(2)
P2 0.0192(3) 0.0185(3) 0.0209(3) -0.0116(2) -0.0017(2) 0.0028(2)
C1 0.0195(11) 0.0153(10) 0.0194(11) -0.0079(9) -0.0021(8) -0.0005(8)
C2 0.0188(11) 0.0166(10) 0.0206(11) -0.0098(9) 0.0008(9) -0.0041(8)
C3 0.0161(11) 0.0175(11) 0.0311(12) -0.0134(10) -0.0014(9) -0.0012(8)
C4 0.0239(12) 0.0169(11) 0.0274(12) -0.0087(9) -0.0098(9) -0.0006(9)
C5 0.0269(12) 0.0218(12) 0.0265(12) -0.0084(10) -0.0048(10) 0.0062(10)
C6 0.0326(13) 0.0292(13) 0.0217(12) -0.0117(10) 0.0043(10) -0.0070(10)
C7 0.0197(12) 0.0250(12) 0.0515(16) -0.0199(12) 0.0017(11) 0.0008(10)
C8 0.0407(15) 0.0262(13) 0.0358(15) -0.0086(11) -0.0201(12) 0.0031(11)
C9 0.0206(11) 0.0181(10) 0.0266(12) -0.0136(9) -0.0050(9) -0.0003(9)
C10 0.0162(11) 0.0250(12) 0.0401(14) -0.0215(11) -0.0012(10) -0.0011(9)
C11 0.0255(12) 0.0247(12) 0.0344(13) -0.0198(11) 0.0120(10) -0.0093(10)
C12 0.0318(13) 0.0185(11) 0.0224(12) -0.0106(9) 0.0033(10) -0.0043(9)
C13 0.0374(14) 0.0251(12) 0.0283(13) -0.0144(11) -0.0138(11) 0.0044(11)
C14 0.0213(13) 0.0386(15) 0.070(2) -0.0376(15) -0.0088(12) 0.0053(11)
C15 0.0429(16) 0.0393(15) 0.0482(17) -0.0286(14) 0.0252(13) -0.0141(13)
C16 0.0588(18) 0.0234(12) 0.0218(12) -0.0082(10) -0.0011(12) -0.0019(12)
K1 0.0151(2) 0.0163(2) 0.0190(2) -0.00704(18) -0.00004(17) -0.00025(17)
O1 0.0205(8) 0.0179(7) 0.0243(8) -0.0094(6) -0.0046(6) 0.0017(6)
O2 0.0143(7) 0.0199(8) 0.0341(9) -0.0113(7) -0.0005(6) -0.0022(6)
O3 0.0325(9) 0.0341(10) 0.0214(9) -0.0040(7) -0.0025(7) -0.0052(8)
O4 0.0279(9) 0.0360(9) 0.0224(8) -0.0182(7) 0.0037(7) -0.0019(7)
O5 0.0159(7) 0.0226(8) 0.0243(8) -0.0108(7) 0.0021(6) 0.0028(6)
O6 0.0287(9) 0.0187(8) 0.0305(9) -0.0136(7) -0.0026(7) 0.0040(7)
N1 0.0204(10) 0.0189(9) 0.0289(10) -0.0131(8) -0.0013(8) -0.0003(8)
N2 0.0258(11) 0.0193(10) 0.0347(11) -0.0067(9) -0.0049(9) -0.0044(8)
C17 0.0295(13) 0.0169(11) 0.0375(14) -0.0151(10) -0.0023(10) 0.0013(9)
C18 0.0270(12) 0.0160(11) 0.0323(13) -0.0081(10) -0.0040(10) 0.0026(9)
C19 0.0196(11) 0.0245(12) 0.0276(12) -0.0129(10) -0.0055(9) 0.0059(9)
C20 0.0153(11) 0.0304(12) 0.0320(13) -0.0164(10) -0.0015(9) 0.0023(9)
C21 0.0217(12) 0.0258(13) 0.0475(16) -0.0112(11) -0.0047(11) -0.0079(10)
C22 0.0295(13) 0.0214(12) 0.0451(15) -0.0130(11) -0.0077(11) -0.0065(10)
C23 0.0414(16) 0.0297(14) 0.0399(16) -0.0034(12) 0.0000(12) -0.0155(12)
C24 0.0487(17) 0.0308(14) 0.0282(14) 0.0041(11) 0.0010(12) -0.0127(13)
C25 0.0315(14) 0.0523(17) 0.0176(12) -0.0094(12) 0.0039(10) -0.0061(12)
C26 0.0293(14) 0.0642(18) 0.0253(13) -0.0276(13) 0.0059(11) -0.0028(13)
C27 0.0393(15) 0.0402(15) 0.0346(14) -0.0273(12) -0.0088(11) 0.0041(12)
C28 0.0320(13) 0.0270(13) 0.0402(14) -0.0211(11) -0.0097(11) -0.0015(10)
C29 0.0251(12) 0.0206(11) 0.0332(13) -0.0095(10) 0.0044(10) -0.0074(10)
C30 0.0211(12) 0.0302(13) 0.0326(13) -0.0123(11) 0.0066(10) -0.0080(10)
C31 0.0223(12) 0.0292(12) 0.0201(11) -0.0069(10) 0.0041(9) 0.0093(10)
C32 0.0356(14) 0.0267(12) 0.0211(12) -0.0107(10) -0.0018(10) 0.0151(11)
C33 0.0340(14) 0.0260(13) 0.0573(18) -0.0263(13) -0.0107(13) 0.0091(11)
C34 0.0373(15) 0.0144(11) 0.0582(18) -0.0131(12) -0.0132(13) 0.0029(10)

loop_
_atom_type_symbol
_atom_type_description
_atom_type_scat_dispersion_real
_atom_type_scat_dispersion_imag
_atom_type_scat_source
C C 0.0033 0.0016 'International Tables Vol C Tables 4.2.6.8 and 6.1.1.4'
H H 0.0000 0.0000 'International Tables Vol C Tables 4.2.6.8 and 6.1.1.4'
Fe Fe 0.3463 0.8444 'International Tables Vol C Tables 4.2.6.8 and 6.1.1.4'
K K 0.2009 0.2494 'International Tables Vol C Tables 4.2.6.8 and 6.1.1.4'
N N 0.0061 0.0033 'International Tables Vol C Tables 4.2.6.8 and 6.1.1.4'
O O 0.0106 0.0060 'International Tables Vol C Tables 4.2.6.8 and 6.1.1.4'
P P 0.1023 0.0942 'International Tables Vol C Tables 4.2.6.8 and 6.1.1.4'

loop_
_geom_angle_atom_site_label_1
_geom_angle_atom_site_label_2
_geom_angle_atom_site_label_3
_geom_angle
_geom_angle_site_symmetry_1
_geom_angle_site_symmetry_3
_geom_angle_publ_flag
P1 Fe1 P2 158.60(2) . . ?
C1 Fe1 P1 45.92(6) . . ?
C1 Fe1 P2 152.52(6) . . ?
C1 Fe1 C3 67.97(8) . . ?
C1 Fe1 C11 125.19(9) . . ?
C2 Fe1 P1 73.18(6) . . ?
C2 Fe1 P2 116.98(6) . . ?
C2 Fe1 C1 39.63(8) . . ?
C2 Fe1 C3 39.44(8) . . ?
C2 Fe1 C4 68.11(8) . . ?
C2 Fe1 C11 160.13(9) . . ?
C2 Fe1 C12 159.14(9) . . ?
C3 Fe1 P1 73.07(6) . . ?
C3 Fe1 P2 102.35(6) . . ?
C4 Fe1 P1 46.71(6) . . ?
C4 Fe1 P2 117.07(6) . . ?
C4 Fe1 C1 72.48(8) . . ?
C4 Fe1 C3 39.13(9) . . ?
C4 Fe1 C11 125.17(9) . . ?
C4 Fe1 C12 106.19(9) . . ?
C9 Fe1 P1 153.53(6) . . ?
C9 Fe1 P2 46.04(6) . . ?
C9 Fe1 C1 116.06(8) . . ?
C9 Fe1 C2 104.65(8) . . ?
C9 Fe1 C3 122.52(9) . . ?
C9 Fe1 C4 157.92(9) . . ?
C9 Fe1 C11 68.31(9) . . ?
C9 Fe1 C12 72.83(9) . . ?
C10 Fe1 P1 118.23(6) . . ?
C10 Fe1 P2 73.28(6) . . ?
C10 Fe1 C1 106.30(8) . . ?
C10 Fe1 C2 123.77(9) . . ?
C10 Fe1 C3 159.25(9) . . ?
C10 Fe1 C4 160.56(9) . . ?
C10 Fe1 C9 40.41(9) . . ?
C10 Fe1 C11 39.23(9) . . ?
C10 Fe1 C12 68.10(9) . . ?
C11 Fe1 P1 104.50(6) . . ?
C11 Fe1 P2 72.39(6) . . ?
C11 Fe1 C3 159.85(9) . . ?
C12 Fe1 P1 118.47(6) . . ?
C12 Fe1 P2 46.22(6) . . ?
C12 Fe1 C1 160.14(8) . . ?
C12 Fe1 C3 123.91(9) . . ?
C12 Fe1 C11 38.94(9) . . ?
C1 P1 Fe1 59.17(7) . . ?
C1 P1 C4 88.77(10) . . ?
C4 P1 Fe1 58.50(7) . . ?
C9 P2 Fe1 57.37(7) . . ?
C9 P2 C12 88.44(10) . . ?
C12 P2 Fe1 58.38(7) . . ?
P1 C1 Fe1 74.91(8) . . ?
C2 C1 Fe1 69.31(12) . . ?
C2 C1 P1 113.21(15) . . ?
C2 C1 C5 123.27(19) . . ?
C5 C1 Fe1 129.72(15) . . ?
C5 C1 P1 123.13(16) . . ?
C1 C2 Fe1 71.06(12) . . ?
C1 C2 C6 123.9(2) . . ?
C3 C2 Fe1 71.66(12) . . ?
C3 C2 C1 112.63(19) . . ?
C3 C2 C6 123.21(19) . . ?
C6 C2 Fe1 129.94(15) . . ?
C2 C3 Fe1 68.89(12) . . ?
C2 C3 C7 123.0(2) . . ?
C4 C3 Fe1 69.40(12) . . ?
C4 C3 C2 111.45(18) . . ?
C4 C3 C7 125.6(2) . . ?
C7 C3 Fe1 129.19(15) . . ?
P1 C4 Fe1 74.79(8) . . ?
C3 C4 Fe1 71.47(12) . . ?
C3 C4 P1 113.31(15) . . ?
C3 C4 C8 123.5(2) . . ?
C8 C4 Fe1 127.49(16) . . ?
C8 C4 P1 122.78(18) . . ?
P2 C9 Fe1 76.59(8) . . ?
C10 C9 Fe1 69.68(12) . . ?
C10 C9 P2 112.98(17) . . ?
C10 C9 C13 123.1(2) . . ?
C13 C9 Fe1 128.34(16) . . ?
C13 C9 P2 123.35(17) . . ?
C9 C10 Fe1 69.90(12) . . ?
C9 C10 C14 124.0(2) . . ?
C11 C10 Fe1 72.31(13) . . ?
C11 C10 C9 112.1(2) . . ?
C11 C10 C14 123.8(2) . . ?
C14 C10 Fe1 128.73(16) . . ?
C10 C11 Fe1 68.47(12) . . ?
C10 C11 C12 112.31(19) . . ?
C10 C11 C15 123.2(2) . . ?
C12 C11 Fe1 70.03(13) . . ?
C12 C11 C15 124.4(2) . . ?
C15 C11 Fe1 129.49(16) . . ?
P2 C12 Fe1 75.39(8) . . ?
C11 C12 Fe1 71.03(13) . . ?
C11 C12 P2 113.14(17) . . ?
C11 C12 C16 123.3(2) . . ?
C16 C12 Fe1 128.64(17) . . ?
C16 C12 P2 122.94(18) . . ?
O1 K1 O3 117.29(5) . . ?
O1 K1 O4 97.12(5) . . ?
O1 K1 O5 99.32(4) . . ?
O1 K1 O6 138.82(5) . . ?
O1 K1 N1 60.49(5) . . ?
O1 K1 N2 120.81(5) . . ?
O2 K1 O1 60.56(4) . . ?
O2 K1 O3 95.69(5) . . ?
O2 K1 O4 135.94(5) . . ?
O2 K1 O5 121.55(5) . . ?
O2 K1 O6 98.86(5) . . ?
O2 K1 N1 120.11(5) . . ?
O2 K1 N2 61.16(5) . . ?
O3 K1 N1 119.77(5) . . ?
O3 K1 N2 59.95(5) . . ?
O4 K1 O3 59.21(5) . . ?
O4 K1 N1 61.58(5) . . ?
O4 K1 N2 117.87(5) . . ?
O5 K1 O3 137.78(5) . . ?
O5 K1 O4 98.01(5) . . ?
O5 K1 O6 59.26(4) . . ?
O5 K1 N1 60.20(5) . . ?
O5 K1 N2 119.02(5) . . ?
O6 K1 O3 98.85(5) . . ?
O6 K1 O4 119.11(5) . . ?
O6 K1 N1 118.69(5) . . ?
O6 K1 N2 60.37(5) . . ?
N1 K1 N2 178.70(5) . . ?
C18 O1 K1 118.58(12) . . ?
C18 O1 C19 111.29(16) . . ?
C19 O1 K1 115.81(12) . . ?
C20 O2 K1 113.29(12) . . ?
C20 O2 C21 111.83(17) . . ?
C21 O2 K1 118.32(13) . . ?
C24 O3 K1 116.51(15) . . ?
C25 O3 K1 115.85(13) . . ?
C25 O3 C24 111.61(19) . . ?
C26 O4 K1 113.45(13) . . ?
C27 O4 K1 115.15(13) . . ?
C27 O4 C26 111.38(18) . . ?
C30 O5 K1 120.03(12) . . ?
C30 O5 C31 111.90(17) . . ?
C31 O5 K1 118.03(12) . . ?
C32 O6 K1 114.72(12) . . ?
C33 O6 K1 118.55(14) . . ?
C33 O6 C32 110.12(18) . . ?
C17 N1 K1 109.97(13) . . ?
C28 N1 K1 108.09(13) . . ?
C28 N1 C17 110.05(18) . . ?
C29 N1 K1 109.78(12) . . ?
C29 N1 C17 108.88(18) . . ?
C29 N1 C28 110.06(18) . . ?
C22 N2 K1 107.54(13) . . ?
C23 N2 K1 110.63(15) . . ?
C23 N2 C22 110.6(2) . . ?
C23 N2 C34 109.5(2) . . ?
C34 N2 K1 108.90(14) . . ?
C34 N2 C22 109.5(2) . . ?
N1 C17 C18 113.75(18) . . ?
O1 C18 C17 108.80(18) . . ?
O1 C19 C20 108.32(18) . . ?
O2 C20 C19 110.05(17) . . ?
O2 C21 C22 109.90(19) . . ?
N2 C22 C21 113.5(2) . . ?
N2 C23 C24 113.8(2) . . ?
O3 C24 C23 109.0(2) . . ?
O3 C25 C26 109.7(2) . . ?
O4 C26 C25 109.5(2) . . ?
O4 C27 C28 110.15(19) . . ?
N1 C28 C27 113.91(19) . . ?
N1 C29 C30 114.28(19) . . ?
O5 C30 C29 108.96(18) . . ?
O5 C31 C32 109.72(19) . . ?
O6 C32 C31 109.43(18) . . ?
O6 C33 C34 109.1(2) . . ?
N2 C34 C33 114.8(2) . . ?

loop_
_geom_bond_atom_site_label_1
_geom_bond_atom_site_label_2
_geom_bond_distance
_geom_bond_site_symmetry_2
_geom_bond_publ_flag
Fe1 P1 2.3841(6) . ?
Fe1 P2 2.4078(6) . ?
Fe1 C1 2.120(2) . ?
Fe1 C2 2.097(2) . ?
Fe1 C3 2.134(2) . ?
Fe1 C4 2.106(2) . ?
Fe1 C9 2.085(2) . ?
Fe1 C10 2.082(2) . ?
Fe1 C11 2.132(2) . ?
Fe1 C12 2.119(2) . ?
P1 C1 1.774(2) . ?
P1 C4 1.798(2) . ?
P2 C9 1.782(2) . ?
P2 C12 1.797(2) . ?
C1 C2 1.430(3) . ?
C1 C5 1.508(3) . ?
C2 C3 1.428(3) . ?
C2 C6 1.511(3) . ?
C3 C4 1.420(3) . ?
C3 C7 1.505(3) . ?
C4 C8 1.502(3) . ?
C9 C10 1.439(3) . ?
C9 C13 1.499(3) . ?
C10 C11 1.415(3) . ?
C10 C14 1.511(3) . ?
C11 C12 1.417(3) . ?
C11 C15 1.510(3) . ?
C12 C16 1.509(3) . ?
K1 O1 2.8083(15) . ?
K1 O2 2.8037(15) . ?
K1 O3 2.8765(16) . ?
K1 O4 2.8626(16) . ?
K1 O5 2.8092(15) . ?
K1 O6 2.8328(15) . ?
K1 N1 2.9730(18) . ?
K1 N2 3.0009(19) . ?
O1 C18 1.426(3) . ?
O1 C19 1.431(3) . ?
O2 C20 1.421(3) . ?
O2 C21 1.430(3) . ?
O3 C24 1.429(3) . ?
O3 C25 1.420(3) . ?
O4 C26 1.432(3) . ?
O4 C27 1.422(3) . ?
O5 C30 1.421(3) . ?
O5 C31 1.422(3) . ?
O6 C32 1.428(3) . ?
O6 C33 1.425(3) . ?
N1 C17 1.479(3) . ?
N1 C28 1.478(3) . ?
N1 C29 1.463(3) . ?
N2 C22 1.484(3) . ?
N2 C23 1.459(3) . ?
N2 C34 1.471(3) . ?
C17 C18 1.503(3) . ?
C19 C20 1.498(3) . ?
C21 C22 1.503(3) . ?
C23 C24 1.510(4) . ?
C25 C26 1.481(4) . ?
C27 C28 1.508(4) . ?
C29 C30 1.506(3) . ?
C31 C32 1.481(4) . ?
C33 C34 1.498(4) . ?
